data_4076078
loop_
_publ_author_name
'Castarlenas, Ricardo'
'Esteruelas, Miguel A.'
'O\~nate, Enrique'

_publ_section_title
;
 N-Heterocyclic Carbene&#x2212;Osmium Complexes for Olefin Metathesis
 Reactions
;
_journal_issue 18
_journal_name_full Organometallics
_journal_page_first 4343
_journal_paper_doi 10.1021/om050569e
_journal_volume 24
_journal_year 2005
_chemical_formula_sum 'C38 H50 Cl F3 N2 O3 Os S'
_chemical_formula_weight 897.51
_chemical_name_systematic
; 
 ? 
;
_space_group_IT_number 14
_symmetry_cell_setting monoclinic
_symmetry_space_group_name_Hall '-P 2yn'
_symmetry_space_group_name_H-M 'P 1 21/n 1'
_atom_sites_solution_hydrogens geom
_atom_sites_solution_primary direct
_atom_sites_solution_secondary difmap
_audit_creation_method SHELXL-97
_cell_angle_alpha 90.00
_cell_angle_beta 95.9170(10)
_cell_angle_gamma 90.00
_cell_formula_units_Z 4
_cell_length_a 11.8789(6)
_cell_length_b 19.3238(10)
_cell_length_c 16.9639(9)
_cell_measurement_reflns_used 8925
_cell_measurement_temperature 100(2)
_cell_measurement_theta_max 28
_cell_measurement_theta_min 2
_cell_volume 3873.2(3)
_computing_cell_refinement 'SAINT+ v. 6.1 (Bruker AXS, 2000)'
_computing_data_collection 'SMART v. 5.625 (Bruker AXS, 2000)'
_computing_data_reduction 'SAINT+ v. 6.1 (Bruker AXS, 2000)'
_computing_molecular_graphics 'XP, SHELXTL v. 6.1 (Bruker, 2000)'
_computing_publication_material 'XCIF, SHELXTL v. 6.1 (Bruker, 2000)'
_computing_structure_refinement 'SHELXL-97 (Sheldrick, 1997)'
_computing_structure_solution 'SHELXS-97 (Sheldrick, 1990)'
_diffrn_ambient_temperature 100(2)
_diffrn_detector_area_resol_mean 8.26
_diffrn_measured_fraction_theta_full 0.999
_diffrn_measured_fraction_theta_max 0.939
_diffrn_measurement_device_type 'Bruker SMART APEX CCD system'
_diffrn_measurement_method '\w rotations with narrow frames'
_diffrn_radiation_monochromator graphite
_diffrn_radiation_source 'fine-focus sealed tube'
_diffrn_radiation_type MoK\a
_diffrn_radiation_wavelength 0.71073
_diffrn_reflns_av_R_equivalents 0.0314
_diffrn_reflns_av_sigmaI/netI 0.0380
_diffrn_reflns_limit_h_max 15
_diffrn_reflns_limit_h_min -16
_diffrn_reflns_limit_k_max 25
_diffrn_reflns_limit_k_min -24
_diffrn_reflns_limit_l_max 23
_diffrn_reflns_limit_l_min -21
_diffrn_reflns_number 48305
_diffrn_reflns_theta_full 27.50
_diffrn_reflns_theta_max 28.97
_diffrn_reflns_theta_min 1.60
_diffrn_standards_decay_% 'no decay'
_exptl_absorpt_coefficient_mu 3.467
_exptl_absorpt_correction_T_max 0.608
_exptl_absorpt_correction_T_min 0.513
_exptl_absorpt_correction_type multi-scan
_exptl_absorpt_process_details
;
 Absorption correction performed with SADABS program. This is based on the
 method of Blessing: Blessing, R. H., Acta Crystallogr., Sect. A 1995, 51, 33.
  
 SADABS: Area-Detector Absorption Correction. Bruker-AXS 
  within SAINT+ package, v. 6.1 (2000).
;
_exptl_crystal_colour green
_exptl_crystal_density_diffrn 1.539
_exptl_crystal_density_method 'not measured'
_exptl_crystal_description 'irregular block'
_exptl_crystal_F_000 1808
_exptl_crystal_size_max 0.26
_exptl_crystal_size_mid 0.22
_exptl_crystal_size_min 0.20
_refine_diff_density_max 1.143
_refine_diff_density_min -0.982
_refine_diff_density_rms 0.089
_refine_ls_extinction_method none
_refine_ls_goodness_of_fit_ref 0.954
_refine_ls_hydrogen_treatment mixed
_refine_ls_matrix_type full
_refine_ls_number_parameters 458
_refine_ls_number_reflns 9641
_refine_ls_number_restraints 12
_refine_ls_restrained_S_all 0.963
_refine_ls_R_factor_all 0.0297
_refine_ls_R_factor_gt 0.0244
_refine_ls_shift/su_max 0.005
_refine_ls_shift/su_mean 0.000
_refine_ls_structure_factor_coef Fsqd
_refine_ls_weighting_details 'calc w=1/[\s^2^(Fo^2^)+(0.0260P)^2^+0.0000P] where P=(Fo^2^+2Fc^2^)/3'
_refine_ls_weighting_scheme calc
_refine_ls_wR_factor_gt 0.0524
_refine_ls_wR_factor_ref 0.0536
_reflns_number_gt 8313
_reflns_number_total 9641
_reflns_threshold_expression >2sigma(I)
_cod_data_source_file om050569esi20050708_064619.cif
_cod_data_source_block mae151as
_cod_database_code 4076078

loop_
_symmetry_equiv_pos_as_xyz
'x, y, z'
'-x+1/2, y+1/2, -z+1/2'
'-x, -y, -z'
'x-1/2, -y-1/2, z-1/2'

loop_
_atom_site_label
_atom_site_type_symbol
_atom_site_fract_x
_atom_site_fract_y
_atom_site_fract_z
_atom_site_U_iso_or_equiv
_atom_site_adp_type
_atom_site_occupancy
_atom_site_symmetry_multiplicity
_atom_site_calc_flag
_atom_site_refinement_flags
_atom_site_disorder_assembly
_atom_site_disorder_group
Os Os 0.401962(8) 0.129539(5) 0.591104(6) 0.01501(3) Uani 1 1 d . . .
Cl Cl 0.30107(6) 0.03631(3) 0.53888(4) 0.02658(15) Uani 1 1 d . . .
S S 0.29905(6) 0.18315(3) 0.05376(4) 0.02141(14) Uani 1 1 d . . .
N1 N 0.21656(16) 0.22471(10) 0.50753(11) 0.0144(4) Uani 1 1 d . . .
N2 N 0.15669(16) 0.17713(10) 0.60974(11) 0.0144(4) Uani 1 1 d . . .
C40A C 0.3471(6) 0.0973(5) 0.0788(4) 0.036(3) Uiso 0.50 1 d PD A 1
F1A F 0.2886(4) 0.0703(3) 0.1346(3) 0.0505(15) Uiso 0.50 1 d PD A 1
F2A F 0.4547(4) 0.0978(3) 0.1108(3) 0.0537(15) Uiso 0.50 1 d PD A 1
F3A F 0.3314(4) 0.0548(3) 0.0172(3) 0.0530(16) Uiso 0.50 1 d PD A 1
C40B C 0.3603(6) 0.0958(4) 0.0678(4) 0.029(2) Uiso 0.50 1 d PD A 2
F1B F 0.3114(4) 0.0589(2) 0.1205(3) 0.0424(13) Uiso 0.50 1 d PD A 2
F2B F 0.4701(3) 0.0976(2) 0.0878(3) 0.0402(12) Uiso 0.50 1 d PD A 2
F3B F 0.3508(4) 0.0623(3) -0.0008(3) 0.0464(14) Uiso 0.50 1 d PD A 2
O1 O 0.18082(16) 0.17138(11) 0.03085(12) 0.0370(5) Uani 1 1 d . A .
O2 O 0.36150(16) 0.20679(10) -0.00925(11) 0.0310(5) Uani 1 1 d . A .
O3 O 0.32592(19) 0.21844(11) 0.12765(12) 0.0406(5) Uani 1 1 d . A .
C1 C 0.2512(2) 0.18429(12) 0.57112(14) 0.0144(5) Uani 1 1 d . . .
C2 C 0.1026(2) 0.24012(13) 0.50596(15) 0.0184(5) Uani 1 1 d . . .
H2 H 0.063(2) 0.2660(13) 0.4654(16) 0.024(7) Uiso 1 1 d . . .
C3 C 0.0654(2) 0.21133(13) 0.56971(15) 0.0176(5) Uani 1 1 d . . .
H3 H -0.004(2) 0.2145(12) 0.5895(14) 0.012(6) Uiso 1 1 d . . .
C4 C 0.2860(2) 0.25403(12) 0.45021(14) 0.0162(5) Uani 1 1 d . . .
C5 C 0.2877(2) 0.22178(13) 0.37703(14) 0.0176(5) Uani 1 1 d . . .
C6 C 0.2313(2) 0.15304(13) 0.35632(15) 0.0194(5) Uani 1 1 d . . .
H6 H 0.1960 0.1360 0.4037 0.023 Uiso 1 1 calc R . .
C7 C 0.3179(2) 0.09897(14) 0.33470(17) 0.0270(6) Uani 1 1 d . . .
H7A H 0.3531 0.1147 0.2881 0.040 Uiso 1 1 calc R . .
H7B H 0.2794 0.0547 0.3228 0.040 Uiso 1 1 calc R . .
H7C H 0.3762 0.0930 0.3794 0.040 Uiso 1 1 calc R . .
C8 C 0.1380(2) 0.16091(15) 0.28761(16) 0.0287(6) Uani 1 1 d . . .
H8A H 0.0779 0.1907 0.3040 0.043 Uiso 1 1 calc R . .
H8B H 0.1066 0.1153 0.2727 0.043 Uiso 1 1 calc R . .
H8C H 0.1698 0.1817 0.2421 0.043 Uiso 1 1 calc R . .
C9 C 0.3437(2) 0.25586(13) 0.32009(15) 0.0218(6) Uani 1 1 d . . .
H9 H 0.3456 0.2356 0.2692 0.026 Uiso 1 1 calc R . .
C10 C 0.3962(2) 0.31825(14) 0.33630(16) 0.0261(6) Uani 1 1 d . . .
H10 H 0.4336 0.3408 0.2966 0.031 Uiso 1 1 calc R . .
C11 C 0.3949(2) 0.34851(14) 0.41038(16) 0.0245(6) Uani 1 1 d . . .
H11 H 0.4332 0.3912 0.4210 0.029 Uiso 1 1 calc R . .
C12 C 0.3390(2) 0.31805(13) 0.46919(15) 0.0192(5) Uani 1 1 d . . .
C13 C 0.3339(2) 0.35331(13) 0.54892(15) 0.0206(6) Uani 1 1 d . . .
H13 H 0.3326 0.3163 0.5900 0.025 Uiso 1 1 calc R . .
C14 C 0.4365(2) 0.40016(15) 0.57322(17) 0.0300(7) Uani 1 1 d . . .
H14A H 0.5064 0.3751 0.5660 0.045 Uiso 1 1 calc R . .
H14B H 0.4366 0.4134 0.6290 0.045 Uiso 1 1 calc R . .
H14C H 0.4318 0.4419 0.5401 0.045 Uiso 1 1 calc R . .
C15 C 0.2258(2) 0.39639(15) 0.55044(18) 0.0308(7) Uani 1 1 d . . .
H15A H 0.2238 0.4324 0.5096 0.046 Uiso 1 1 calc R . .
H15B H 0.2250 0.4180 0.6026 0.046 Uiso 1 1 calc R . .
H15C H 0.1596 0.3663 0.5400 0.046 Uiso 1 1 calc R . .
C16 C 0.1529(2) 0.14580(12) 0.68676(14) 0.0157(5) Uani 1 1 d . . .
C17 C 0.1029(2) 0.08071(13) 0.69205(15) 0.0187(5) Uani 1 1 d . . .
C18 C 0.0431(2) 0.04365(14) 0.62076(16) 0.0253(6) Uani 1 1 d . . .
H18 H 0.0688 0.0648 0.5719 0.030 Uiso 1 1 calc R . .
C19 C -0.0853(2) 0.05527(17) 0.61895(19) 0.0369(7) Uani 1 1 d . . .
H19A H -0.1124 0.0348 0.6664 0.055 Uiso 1 1 calc R . .
H19B H -0.1240 0.0333 0.5716 0.055 Uiso 1 1 calc R . .
H19C H -0.1013 0.1050 0.6177 0.055 Uiso 1 1 calc R . .
C20 C 0.0694(3) -0.03380(14) 0.61967(18) 0.0381(8) Uani 1 1 d . . .
H20A H 0.1514 -0.0406 0.6220 0.057 Uiso 1 1 calc R . .
H20B H 0.0327 -0.0543 0.5708 0.057 Uiso 1 1 calc R . .
H20C H 0.0409 -0.0561 0.6655 0.057 Uiso 1 1 calc R . .
C21 C 0.1026(2) 0.05227(14) 0.76784(16) 0.0239(6) Uani 1 1 d . . .
H21 H 0.0706 0.0077 0.7737 0.029 Uiso 1 1 calc R . .
C22 C 0.1479(2) 0.08767(14) 0.83408(15) 0.0241(6) Uani 1 1 d . . .
H22 H 0.1493 0.0666 0.8848 0.029 Uiso 1 1 calc R . .
C23 C 0.1915(2) 0.15403(14) 0.82745(15) 0.0219(6) Uani 1 1 d . . .
H23 H 0.2204 0.1784 0.8738 0.026 Uiso 1 1 calc R . .
C24 C 0.1932(2) 0.18470(13) 0.75391(14) 0.0168(5) Uani 1 1 d . . .
C25 C 0.2289(2) 0.26002(13) 0.74649(15) 0.0206(6) Uani 1 1 d . . .
H25 H 0.2633 0.2653 0.6954 0.025 Uiso 1 1 calc R . .
C26 C 0.3154(2) 0.28483(14) 0.81356(16) 0.0256(6) Uani 1 1 d . . .
H26A H 0.2796 0.2870 0.8630 0.038 Uiso 1 1 calc R . .
H26B H 0.3427 0.3309 0.8008 0.038 Uiso 1 1 calc R . .
H26C H 0.3792 0.2525 0.8198 0.038 Uiso 1 1 calc R . .
C27 C 0.1243(2) 0.30705(14) 0.74324(16) 0.0270(6) Uani 1 1 d . . .
H27A H 0.0699 0.2932 0.6987 0.041 Uiso 1 1 calc R . .
H27B H 0.1472 0.3552 0.7362 0.041 Uiso 1 1 calc R . .
H27C H 0.0892 0.3027 0.7928 0.041 Uiso 1 1 calc R . .
C28 C 0.5062(2) 0.12441(13) 0.70312(15) 0.0193(5) Uani 1 1 d . . .
C29 C 0.4728(2) 0.10342(14) 0.78340(16) 0.0238(6) Uani 1 1 d . . .
H29 H 0.4159 0.1377 0.7987 0.029 Uiso 1 1 calc R . .
C30 C 0.4196(3) 0.03208(15) 0.78492(18) 0.0346(7) Uani 1 1 d . . .
H30A H 0.3562 0.0290 0.7432 0.052 Uiso 1 1 calc R . .
H30B H 0.3919 0.0243 0.8367 0.052 Uiso 1 1 calc R . .
H30C H 0.4763 -0.0031 0.7758 0.052 Uiso 1 1 calc R . .
C31 C 0.5774(3) 0.10925(16) 0.84368(17) 0.0351(7) Uani 1 1 d . . .
H31A H 0.6337 0.0748 0.8315 0.053 Uiso 1 1 calc R . .
H31B H 0.5558 0.1010 0.8971 0.053 Uiso 1 1 calc R . .
H31C H 0.6099 0.1557 0.8411 0.053 Uiso 1 1 calc R . .
C32 C 0.5511(2) 0.07451(14) 0.65199(16) 0.0231(6) Uani 1 1 d . . .
H32 H 0.5636 0.0282 0.6697 0.028 Uiso 1 1 calc R . .
C33 C 0.5763(2) 0.09339(14) 0.57710(16) 0.0251(6) Uani 1 1 d . . .
H33 H 0.6048 0.0596 0.5437 0.030 Uiso 1 1 calc R . .
C34 C 0.5603(2) 0.16277(14) 0.54901(15) 0.0215(6) Uani 1 1 d . . .
C35 C 0.5816(2) 0.18039(16) 0.46618(16) 0.0305(7) Uani 1 1 d . . .
H35A H 0.5305 0.2177 0.4463 0.046 Uiso 1 1 calc R . .
H35B H 0.5680 0.1395 0.4324 0.046 Uiso 1 1 calc R . .
H35C H 0.6602 0.1955 0.4655 0.046 Uiso 1 1 calc R . .
C36 C 0.5271(2) 0.21388(13) 0.60212(15) 0.0191(5) Uani 1 1 d . . .
H36 H 0.5232 0.2611 0.5865 0.023 Uiso 1 1 calc R . .
C37 C 0.5000(2) 0.19451(13) 0.67774(14) 0.0176(5) Uani 1 1 d . . .
H37 H 0.4770 0.2290 0.7126 0.021 Uiso 1 1 calc R . .

loop_
_atom_site_aniso_label
_atom_site_aniso_U_11
_atom_site_aniso_U_22
_atom_site_aniso_U_33
_atom_site_aniso_U_23
_atom_site_aniso_U_13
_atom_site_aniso_U_12
Os 0.01471(5) 0.01500(5) 0.01516(5) -0.00251(4) 0.00074(4) 0.00264(4)
Cl 0.0237(3) 0.0204(3) 0.0349(4) -0.0114(3) -0.0006(3) 0.0009(3)
S 0.0208(3) 0.0238(3) 0.0198(3) -0.0004(3) 0.0026(3) -0.0014(3)
N1 0.0158(10) 0.0156(10) 0.0118(10) -0.0004(8) 0.0021(8) 0.0013(8)
N2 0.0155(10) 0.0150(10) 0.0124(10) -0.0003(8) 0.0002(8) 0.0012(8)
O1 0.0195(10) 0.0461(13) 0.0456(14) 0.0052(11) 0.0045(9) -0.0013(9)
O2 0.0265(11) 0.0453(12) 0.0207(10) 0.0025(9) 0.0006(8) -0.0133(9)
O3 0.0553(15) 0.0422(13) 0.0253(11) -0.0107(10) 0.0082(10) -0.0079(11)
C1 0.0168(12) 0.0130(12) 0.0132(12) -0.0026(9) 0.0009(10) 0.0007(10)
C2 0.0172(13) 0.0213(13) 0.0166(13) 0.0008(11) 0.0013(10) 0.0025(10)
C3 0.0152(13) 0.0193(13) 0.0180(13) 0.0005(10) 0.0004(10) 0.0018(10)
C4 0.0152(12) 0.0186(12) 0.0152(12) 0.0041(10) 0.0039(10) 0.0039(10)
C5 0.0169(13) 0.0194(13) 0.0166(13) 0.0018(10) 0.0021(10) 0.0054(10)
C6 0.0200(13) 0.0206(13) 0.0177(13) -0.0011(11) 0.0031(10) 0.0032(11)
C7 0.0253(15) 0.0254(15) 0.0301(16) -0.0076(12) 0.0018(12) 0.0034(12)
C8 0.0253(15) 0.0348(16) 0.0252(15) 0.0025(13) -0.0015(12) -0.0010(13)
C9 0.0244(14) 0.0269(14) 0.0146(13) -0.0008(11) 0.0048(11) 0.0029(11)
C10 0.0263(15) 0.0310(16) 0.0223(15) 0.0057(12) 0.0093(12) -0.0024(12)
C11 0.0259(15) 0.0217(13) 0.0266(15) -0.0004(12) 0.0057(12) -0.0037(11)
C12 0.0200(13) 0.0192(13) 0.0186(13) 0.0006(10) 0.0032(10) 0.0037(10)
C13 0.0234(14) 0.0193(13) 0.0197(14) -0.0018(10) 0.0048(11) 0.0008(11)
C14 0.0325(16) 0.0270(15) 0.0308(16) -0.0084(13) 0.0046(13) 0.0011(13)
C15 0.0299(16) 0.0300(15) 0.0328(17) -0.0076(13) 0.0048(13) 0.0056(13)
C16 0.0130(12) 0.0193(13) 0.0149(12) 0.0041(10) 0.0016(10) 0.0036(10)
C17 0.0170(13) 0.0195(13) 0.0195(13) 0.0017(10) 0.0018(10) 0.0018(10)
C18 0.0307(16) 0.0227(14) 0.0225(14) -0.0004(11) 0.0024(12) -0.0090(12)
C19 0.0329(17) 0.0435(19) 0.0331(17) -0.0037(15) -0.0019(14) -0.0133(14)
C20 0.055(2) 0.0232(16) 0.0377(18) -0.0036(13) 0.0115(16) -0.0109(14)
C21 0.0240(14) 0.0209(14) 0.0272(15) 0.0061(11) 0.0044(12) -0.0003(11)
C22 0.0228(14) 0.0323(16) 0.0172(13) 0.0079(12) 0.0021(11) 0.0020(12)
C23 0.0209(14) 0.0294(14) 0.0151(13) -0.0001(11) 0.0008(10) -0.0013(11)
C24 0.0125(12) 0.0220(13) 0.0163(13) -0.0001(10) 0.0029(10) 0.0013(10)
C25 0.0243(14) 0.0214(13) 0.0169(13) -0.0039(11) 0.0058(11) -0.0046(11)
C26 0.0256(15) 0.0276(15) 0.0239(15) -0.0067(12) 0.0044(12) -0.0046(12)
C27 0.0332(16) 0.0231(14) 0.0246(15) -0.0028(12) 0.0022(12) 0.0018(12)
C28 0.0139(12) 0.0218(13) 0.0213(13) -0.0001(11) -0.0026(10) 0.0027(10)
C29 0.0244(14) 0.0256(14) 0.0209(14) 0.0046(11) -0.0004(11) 0.0030(12)
C30 0.0345(17) 0.0348(17) 0.0328(17) 0.0121(14) -0.0048(14) -0.0029(14)
C31 0.0390(18) 0.0408(18) 0.0235(16) 0.0051(14) -0.0063(13) -0.0028(15)
C32 0.0162(13) 0.0238(14) 0.0282(15) -0.0008(12) -0.0031(11) 0.0058(11)
C33 0.0157(13) 0.0304(16) 0.0289(15) -0.0110(12) 0.0009(11) 0.0066(11)
C34 0.0136(13) 0.0309(15) 0.0204(14) -0.0033(12) 0.0030(10) 0.0005(11)
C35 0.0245(15) 0.0460(19) 0.0222(15) -0.0029(13) 0.0072(12) -0.0029(13)
C36 0.0147(13) 0.0209(13) 0.0211(14) -0.0009(11) -0.0004(10) -0.0013(10)
C37 0.0156(12) 0.0190(13) 0.0176(13) -0.0056(10) -0.0007(10) -0.0007(10)

loop_
_atom_type_symbol
_atom_type_description
_atom_type_scat_dispersion_real
_atom_type_scat_dispersion_imag
_atom_type_scat_source
C C 0.0033 0.0016 'International Tables Vol C Tables 4.2.6.8 and 6.1.1.4'
H H 0.0000 0.0000 'International Tables Vol C Tables 4.2.6.8 and 6.1.1.4'
N N 0.0061 0.0033 'International Tables Vol C Tables 4.2.6.8 and 6.1.1.4'
O O 0.0106 0.0060 'International Tables Vol C Tables 4.2.6.8 and 6.1.1.4'
F F 0.0171 0.0103 'International Tables Vol C Tables 4.2.6.8 and 6.1.1.4'
S S 0.1246 0.1234 'International Tables Vol C Tables 4.2.6.8 and 6.1.1.4'
Cl Cl 0.1484 0.1585 'International Tables Vol C Tables 4.2.6.8 and 6.1.1.4'
Os Os -1.2165 7.6030 'International Tables Vol C Tables 4.2.6.8 and 6.1.1.4'

loop_
_geom_angle_atom_site_label_1
_geom_angle_atom_site_label_2
_geom_angle_atom_site_label_3
_geom_angle
C1 Os C28 124.97(9)
C1 Os C34 123.77(10)
C28 Os C34 82.28(10)
C1 Os C37 102.04(9)
C28 Os C37 38.24(9)
C34 Os C37 68.36(9)
C1 Os C36 101.54(9)
C28 Os C36 68.80(9)
C34 Os C36 37.85(9)
C37 Os C36 37.44(9)
C1 Os C33 160.07(10)
C28 Os C33 67.88(10)
C34 Os C33 37.90(10)
C37 Os C33 79.27(9)
C36 Os C33 67.23(9)
C1 Os C32 161.81(9)
C28 Os C32 38.16(9)
C34 Os C32 67.65(10)
C37 Os C32 67.52(9)
C36 Os C32 79.40(10)
C33 Os C32 36.25(9)
C1 Os Cl 85.96(7)
C28 Os Cl 122.25(7)
C34 Os Cl 122.72(7)
C37 Os Cl 159.51(7)
C36 Os Cl 159.57(7)
C33 Os Cl 99.66(7)
C32 Os Cl 99.40(7)
O3 S O1 115.80(13)
O3 S O2 114.43(12)
O1 S O2 114.49(12)
O3 S C40A 101.4(3)
O1 S C40A 101.3(2)
O2 S C40A 107.1(3)
O3 S C40B 105.8(2)
O1 S C40B 104.6(2)
O2 S C40B 99.2(2)
C40A S C40B 7.9(4)
C1 N1 C2 110.7(2)
C1 N1 C4 127.5(2)
C2 N1 C4 121.7(2)
C1 N2 C3 110.9(2)
C1 N2 C16 125.5(2)
C3 N2 C16 123.2(2)
F3A C40A F2A 112.2(7)
F3A C40A F1A 106.0(6)
F2A C40A F1A 105.1(6)
F3A C40A S 111.8(6)
F2A C40A S 110.9(5)
F1A C40A S 110.6(6)
F2B C40B F1B 109.5(6)
F2B C40B F3B 103.4(6)
F1B C40B F3B 109.0(6)
F2B C40B S 112.1(5)
F1B C40B S 112.7(5)
F3B C40B S 109.7(5)
N1 C1 N2 104.05(19)
N1 C1 Os 127.34(17)
N2 C1 Os 127.47(17)
C3 C2 N1 107.5(2)
C3 C2 H2 129.7(16)
N1 C2 H2 122.8(16)
C2 C3 N2 106.8(2)
C2 C3 H3 130.6(15)
N2 C3 H3 122.4(15)
C5 C4 C12 123.3(2)
C5 C4 N1 118.9(2)
C12 C4 N1 117.4(2)
C4 C5 C9 117.3(2)
C4 C5 C6 123.6(2)
C9 C5 C6 119.1(2)
C5 C6 C8 111.0(2)
C5 C6 C7 111.2(2)
C8 C6 C7 109.6(2)
C5 C6 H6 108.3
C8 C6 H6 108.3
C7 C6 H6 108.3
C6 C7 H7A 109.5
C6 C7 H7B 109.5
H7A C7 H7B 109.5
C6 C7 H7C 109.5
H7A C7 H7C 109.5
H7B C7 H7C 109.5
C6 C8 H8A 109.5
C6 C8 H8B 109.5
H8A C8 H8B 109.5
C6 C8 H8C 109.5
H8A C8 H8C 109.5
H8B C8 H8C 109.5
C10 C9 C5 121.1(2)
C10 C9 H9 119.5
C5 C9 H9 119.5
C9 C10 C11 120.3(2)
C9 C10 H10 119.8
C11 C10 H10 119.8
C12 C11 C10 121.6(3)
C12 C11 H11 119.2
C10 C11 H11 119.2
C11 C12 C4 116.4(2)
C11 C12 C13 121.1(2)
C4 C12 C13 122.5(2)
C12 C13 C15 111.6(2)
C12 C13 C14 113.5(2)
C15 C13 C14 108.5(2)
C12 C13 H13 107.7
C15 C13 H13 107.7
C14 C13 H13 107.7
C13 C14 H14A 109.5
C13 C14 H14B 109.5
H14A C14 H14B 109.5
C13 C14 H14C 109.5
H14A C14 H14C 109.5
H14B C14 H14C 109.5
C13 C15 H15A 109.5
C13 C15 H15B 109.5
H15A C15 H15B 109.5
C13 C15 H15C 109.5
H15A C15 H15C 109.5
H15B C15 H15C 109.5
C17 C16 C24 122.7(2)
C17 C16 N2 119.2(2)
C24 C16 N2 117.9(2)
C16 C17 C21 117.0(2)
C16 C17 C18 122.7(2)
C21 C17 C18 120.1(2)
C17 C18 C20 113.1(2)
C17 C18 C19 109.1(2)
C20 C18 C19 110.2(2)
C17 C18 H18 108.1
C20 C18 H18 108.1
C19 C18 H18 108.1
C18 C19 H19A 109.5
C18 C19 H19B 109.5
H19A C19 H19B 109.5
C18 C19 H19C 109.5
H19A C19 H19C 109.5
H19B C19 H19C 109.5
C18 C20 H20A 109.5
C18 C20 H20B 109.5
H20A C20 H20B 109.5
C18 C20 H20C 109.5
H20A C20 H20C 109.5
H20B C20 H20C 109.5
C22 C21 C17 121.2(2)
C22 C21 H21 119.4
C17 C21 H21 119.4
C21 C22 C23 120.6(2)
C21 C22 H22 119.7
C23 C22 H22 119.7
C24 C23 C22 120.5(2)
C24 C23 H23 119.7
C22 C23 H23 119.7
C23 C24 C16 117.8(2)
C23 C24 C25 120.9(2)
C16 C24 C25 121.2(2)
C24 C25 C26 114.1(2)
C24 C25 C27 109.7(2)
C26 C25 C27 108.7(2)
C24 C25 H25 108.1
C26 C25 H25 108.1
C27 C25 H25 108.1
C25 C26 H26A 109.5
C25 C26 H26B 109.5
H26A C26 H26B 109.5
C25 C26 H26C 109.5
H26A C26 H26C 109.5
H26B C26 H26C 109.5
C25 C27 H27A 109.5
C25 C27 H27B 109.5
H27A C27 H27B 109.5
C25 C27 H27C 109.5
H27A C27 H27C 109.5
H27B C27 H27C 109.5
C37 C28 C32 117.9(2)
C37 C28 C29 121.2(2)
C32 C28 C29 120.8(2)
C37 C28 Os 71.49(14)
C32 C28 Os 73.41(15)
C29 C28 Os 128.63(18)
C28 C29 C30 114.0(2)
C28 C29 C31 108.2(2)
C30 C29 C31 111.5(2)
C28 C29 H29 107.6
C30 C29 H29 107.6
C31 C29 H29 107.6
C29 C30 H30A 109.5
C29 C30 H30B 109.5
H30A C30 H30B 109.5
C29 C30 H30C 109.5
H30A C30 H30C 109.5
H30B C30 H30C 109.5
C29 C31 H31A 109.5
C29 C31 H31B 109.5
H31A C31 H31B 109.5
C29 C31 H31C 109.5
H31A C31 H31C 109.5
H31B C31 H31C 109.5
C33 C32 C28 120.4(2)
C33 C32 Os 71.67(15)
C28 C32 Os 68.42(14)
C33 C32 H32 119.8
C28 C32 H32 119.8
Os C32 H32 133.4
C32 C33 C34 121.3(2)
C32 C33 Os 72.09(15)
C34 C33 Os 69.34(14)
C32 C33 H33 119.3
C34 C33 H33 119.3
Os C33 H33 132.4
C36 C34 C33 118.5(2)
C36 C34 C35 121.6(2)
C33 C34 C35 119.9(2)
C36 C34 Os 71.98(14)
C33 C34 Os 72.76(15)
C35 C34 Os 127.74(18)
C34 C35 H35A 109.5
C34 C35 H35B 109.5
H35A C35 H35B 109.5
C34 C35 H35C 109.5
H35A C35 H35C 109.5
H35B C35 H35C 109.5
C37 C36 C34 119.9(2)
C37 C36 Os 70.37(14)
C34 C36 Os 70.16(14)
C37 C36 H36 120.0
C34 C36 H36 120.0
Os C36 H36 132.4
C36 C37 C28 121.4(2)
C36 C37 Os 72.19(14)
C28 C37 Os 70.27(14)
C36 C37 H37 119.3
C28 C37 H37 119.3
Os C37 H37 131.1

loop_
_geom_bond_atom_site_label_1
_geom_bond_atom_site_label_2
_geom_bond_distance
Os C1 2.078(2)
Os C28 2.161(3)
Os C34 2.177(2)
Os C37 2.177(2)
Os C36 2.201(2)
Os C33 2.222(2)
Os C32 2.227(3)
Os Cl 2.2908(6)
S O3 1.434(2)
S O1 1.436(2)
S O2 1.4370(19)
S C40A 1.792(9)
S C40B 1.844(8)
N1 C1 1.361(3)
N1 C2 1.383(3)
N1 C4 1.453(3)
N2 C1 1.364(3)
N2 C3 1.386(3)
N2 C16 1.445(3)
C40A F3A 1.326(7)
C40A F2A 1.336(7)
C40A F1A 1.337(7)
C40B F2B 1.313(7)
C40B F1B 1.323(7)
C40B F3B 1.327(7)
C2 C3 1.331(3)
C2 H2 0.94(3)
C3 H3 0.92(2)
C4 C5 1.391(3)
C4 C12 1.410(3)
C5 C9 1.394(3)
C5 C6 1.513(3)
C6 C8 1.531(4)
C6 C7 1.537(3)
C6 H6 1.0000
C7 H7A 0.9800
C7 H7B 0.9800
C7 H7C 0.9800
C8 H8A 0.9800
C8 H8B 0.9800
C8 H8C 0.9800
C9 C10 1.372(4)
C9 H9 0.9500
C10 C11 1.387(4)
C10 H10 0.9500
C11 C12 1.385(3)
C11 H11 0.9500
C12 C13 1.521(3)
C13 C15 1.533(4)
C13 C14 1.540(4)
C13 H13 1.0000
C14 H14A 0.9800
C14 H14B 0.9800
C14 H14C 0.9800
C15 H15A 0.9800
C15 H15B 0.9800
C15 H15C 0.9800
C16 C17 1.398(3)
C16 C24 1.407(3)
C17 C21 1.399(3)
C17 C18 1.517(3)
C18 C20 1.529(4)
C18 C19 1.540(4)
C18 H18 1.0000
C19 H19A 0.9800
C19 H19B 0.9800
C19 H19C 0.9800
C20 H20A 0.9800
C20 H20B 0.9800
C20 H20C 0.9800
C21 C22 1.377(4)
C21 H21 0.9500
C22 C23 1.392(4)
C22 H22 0.9500
C23 C24 1.383(3)
C23 H23 0.9500
C24 C25 1.525(3)
C25 C26 1.529(3)
C25 C27 1.536(4)
C25 H25 1.0000
C26 H26A 0.9800
C26 H26B 0.9800
C26 H26C 0.9800
C27 H27A 0.9800
C27 H27B 0.9800
C27 H27C 0.9800
C28 C37 1.421(3)
C28 C32 1.436(3)
C28 C29 1.513(4)
C29 C30 1.518(4)
C29 C31 1.530(4)
C29 H29 1.0000
C30 H30A 0.9800
C30 H30B 0.9800
C30 H30C 0.9800
C31 H31A 0.9800
C31 H31B 0.9800
C31 H31C 0.9800
C32 C33 1.384(4)
C32 H32 0.9500
C33 C34 1.429(4)
C33 H33 0.9500
C34 C36 1.420(3)
C34 C35 1.492(4)
C35 H35A 0.9800
C35 H35B 0.9800
C35 H35C 0.9800
C36 C37 1.405(3)
C36 H36 0.9500
C37 H37 0.9500
